data_7057778
loop_
_publ_author_name
'Cargnelutti, Roberta'
'Delgado, C\'assia P.'
'Cervo, Rodrigo'
'Tirloni, B\'arbara'
'Burrow, Robert A.'
'Lang, Ernesto S.'

_publ_section_title
;
 Synthesis and structural chemistry of CoII, CuII, CuI and PdII complexes
 containing a flexible monoselenoether ligand
;
_journal_issue 21
_journal_name_full 'New Journal of Chemistry'
_journal_page_first 17185
_journal_paper_doi 10.1039/C8NJ03621G
_journal_volume 42
_journal_year 2018
_chemical_absolute_configuration ad
_chemical_formula_moiety 'C11 H10 Cu2 I2 N2 Se'
_chemical_formula_sum 'C11 H10 Cu2 I2 N2 Se'
_chemical_formula_weight 630.05
_chemical_melting_point 453.1(10)
_space_group_crystal_system monoclinic
_space_group_IT_number 4
_space_group_name_Hall 'P 2yb'
_space_group_name_H-M_alt 'P 1 21 1'
_symmetry_space_group_name_Hall 'P 2yb'
_symmetry_space_group_name_H-M 'P 1 21 1'
_atom_sites_solution_hydrogens geom
_atom_sites_solution_primary dual
_atom_sites_solution_secondary difmap
_audit_update_record
;
2018-05-23 deposited with the CCDC.
2018-09-27 downloaded from the CCDC.
;
_cell_angle_alpha 90
_cell_angle_beta 105.0880(10)
_cell_angle_gamma 90
_cell_formula_units_Z 2
_cell_length_a 9.5828(3)
_cell_length_b 8.4187(3)
_cell_length_c 9.7002(3)
_cell_measurement_reflns_used 9910
_cell_measurement_temperature 295.(2)
_cell_measurement_theta_max 30.4231
_cell_measurement_theta_min 2.2011
_cell_volume 755.58(4)
_computing_cell_refinement 'SAINT V8.38A (Bruker AXS Inc., 2017)'
_computing_data_collection 'APEX3 v2017.3-0 (Bruker AXS Inc., 2017'
_computing_data_reduction 'SAINT V8.38A (Bruker AXS Inc., 2016)'
_computing_molecular_graphics 'Diamond (version 3.2k; Crystal Impact GbR, Bonn, Germany)'
_computing_publication_material vim
_computing_structure_refinement 'SHELXL-2016/6 (Sheldrick, 2016)'
_computing_structure_solution 'XT, VERSION 2014/5'
_diffrn_ambient_temperature 295.(2)
_diffrn_detector_area_resol_mean 10.4167
_diffrn_measured_fraction_theta_full 0.998
_diffrn_measured_fraction_theta_max 0.998
_diffrn_measurement_device_type 'Bruker D8 Venture Photon 100 diffractometer'
_diffrn_measurement_method '0.5 \% \w & \f scans'
_diffrn_radiation_monochromator 'Incoatec Montel two dimensional X ray optics'
_diffrn_radiation_type 'Mo K\a'
_diffrn_radiation_wavelength 0.71073
_diffrn_reflns_av_R_equivalents 0.0249
_diffrn_reflns_av_unetI/netI 0.0178
_diffrn_reflns_limit_h_max 12
_diffrn_reflns_limit_h_min -13
_diffrn_reflns_limit_k_max 12
_diffrn_reflns_limit_k_min -12
_diffrn_reflns_limit_l_max 13
_diffrn_reflns_limit_l_min -11
_diffrn_reflns_number 32101
_diffrn_reflns_theta_full 30.57
_diffrn_reflns_theta_max 30.57
_diffrn_reflns_theta_min 2.20
_diffrn_source 'microfocus X ray tube'
_diffrn_source_type 'Incoatex I\mS High Brilliance'
_exptl_absorpt_coefficient_mu 9.291
_exptl_absorpt_correction_T_max 0.61
_exptl_absorpt_correction_T_min 0.53
_exptl_absorpt_correction_type multi-scan
_exptl_absorpt_process_details
;
SADABS (version 2016/2; Bruker, 2016) was used to perform the multi--scan
absorption correction.
;
_exptl_crystal_colour yellow
_exptl_crystal_density_diffrn 2.769
_exptl_crystal_density_method 'not measured'
_exptl_crystal_description needle
_exptl_crystal_F_000 576
_exptl_crystal_size_max 0.091
_exptl_crystal_size_mid 0.063
_exptl_crystal_size_min 0.058
_refine_diff_density_max 0.738
_refine_diff_density_min -0.818
_refine_ls_abs_structure_details
;

Refined as an inversion twin.
;
_refine_ls_abs_structure_Flack 0.494(11)
_refine_ls_extinction_method none
_refine_ls_goodness_of_fit_ref 1.045
_refine_ls_hydrogen_treatment constr
_refine_ls_matrix_type full
_refine_ls_number_parameters 164
_refine_ls_number_reflns 4626
_refine_ls_number_restraints 1
_refine_ls_restrained_S_all 1.045
_refine_ls_R_factor_all 0.0239
_refine_ls_R_factor_gt 0.0189
_refine_ls_shift/su_max 0.001
_refine_ls_shift/su_mean 0.000
_refine_ls_structure_factor_coef Fsqd
_refine_ls_weighting_details 'w=1/[\s^2^(Fo^2^)+(0.0149P)^2^+0.3986P] where P=(Fo^2^+2Fc^2^)/3'
_refine_ls_weighting_scheme calc
_refine_ls_wR_factor_gt 0.0340
_refine_ls_wR_factor_ref 0.0352
_reflns_number_gt 4274
_reflns_number_total 4626
_reflns_threshold_expression 'I > 2\s(I)'
_cod_data_source_file c8nj03621g2.cif
_cod_data_source_block compound_4
_cod_depositor_comments
;
The following automatic conversions were performed:

'_chemical_melting_point' value '452.15-454.15 K' was changed to
'453.1(10)' - the average value was taken and precision was
estimated.

'_exptl_absorpt_correction_type' value 'Multi-Scan' changed to
'multi-scan' according to
/home/data/users/saulius/crontab/automatic-downloads/rss-feeds/RSC/lib/dictionaries/cif_core.dic
dictionary named 'cif_core.dic' version 2.4.2 from 2011-04-26.

Automatic conversion script
Id: cif_fix_values 4973 2017-02-22 13:04:09Z antanas 

 Adding full bibliography for 7057773--7057780.cif.
;
_cod_database_code 7057778

loop_
_space_group_symop_operation_xyz
'x, y, z'
'-x, y+1/2, -z'

loop_
_atom_site_type_symbol
_atom_site_label
_atom_site_fract_x
_atom_site_fract_y
_atom_site_fract_z
_atom_site_U_iso_or_equiv
_atom_site_adp_type
_atom_site_calc_flag
_atom_site_refinement_flags_adp
_atom_site_refinement_flags_posn
_atom_site_occupancy
I I1 0.18920(3) 0.40559(4) 0.24097(3) 0.03653(7) Uani d . . 1
I I2 0.58328(3) 0.49223(3) 0.58466(3) 0.03222(6) Uani d . . 1
Se Se1 0.19194(4) 0.71542(5) 0.57055(4) 0.02968(8) Uani d . . 1
Cu Cu1 0.30546(6) 0.45697(7) 0.50928(6) 0.04108(14) Uani d . . 1
Cu Cu2 0.54102(6) 0.80880(7) 0.63873(6) 0.04064(13) Uani d . . 1
N N1 0.2023(4) 0.3517(4) 0.6450(3) 0.0318(7) Uani d . . 1
N N2 0.4258(3) 0.8025(4) 0.7896(3) 0.0304(7) Uani d . . 1
C C1 0.0900(4) 0.4282(5) 0.6752(4) 0.0292(8) Uani d . . 1
C C2 0.0263(5) 0.3740(6) 0.7794(5) 0.0411(10) Uani d . . 1
H H2 -0.05078 0.42837 0.799005 0.049 Uiso calc U R 1
C C3 0.0798(6) 0.2372(6) 0.8537(5) 0.0491(12) Uani d . . 1
H H3 0.040094 0.199548 0.925231 0.059 Uiso calc U R 1
C C4 0.1912(6) 0.1580(6) 0.8212(5) 0.0488(12) Uani d . . 1
H H4 0.2277 0.065369 0.869423 0.059 Uiso calc U R 1
C C5 0.2488(5) 0.2179(5) 0.7153(5) 0.0394(9) Uani d . . 1
H H5 0.323417 0.162256 0.692061 0.047 Uiso calc U R 1
C C6 0.2897(4) 0.7518(4) 0.7675(4) 0.0256(7) Uani d . . 1
C C7 0.2241(5) 0.7315(5) 0.8776(4) 0.0360(9) Uani d . . 1
H H7 0.130089 0.692834 0.858818 0.043 Uiso calc U R 1
C C8 0.2985(5) 0.7688(6) 1.0143(5) 0.0426(10) Uani d . . 1
H H8 0.256914 0.75438 1.089955 0.051 Uiso calc U R 1
C C9 0.4361(5) 0.8281(7) 1.0369(5) 0.0466(11) Uani d . . 1
H H9 0.487977 0.857995 1.128124 0.056 Uiso calc U R 1
C C10 0.4968(5) 0.8428(6) 0.9234(4) 0.0429(11) Uani d . . 1
H H10 0.590371 0.882165 0.940153 0.051 Uiso calc U R 1
C C11 0.0357(4) 0.5754(5) 0.5919(5) 0.0338(9) Uani d . . 1
H H11A -0.025937 0.633044 0.639634 0.041 Uiso calc U R 1
H H11B -0.022577 0.545365 0.497972 0.041 Uiso calc U R 1

loop_
_atom_site_aniso_label
_atom_site_aniso_U_11
_atom_site_aniso_U_22
_atom_site_aniso_U_33
_atom_site_aniso_U_12
_atom_site_aniso_U_13
_atom_site_aniso_U_23
I1 0.02862(12) 0.04797(16) 0.03121(12) 0.00472(12) 0.00458(9) 0.00341(12)
I2 0.02935(12) 0.03266(12) 0.03419(12) 0.00099(11) 0.00743(9) -0.00615(11)
Se1 0.02943(19) 0.02903(19) 0.02956(18) -0.00060(15) 0.00585(15) 0.00270(15)
Cu1 0.0355(3) 0.0545(4) 0.0372(3) 0.0014(2) 0.0165(2) -0.0034(2)
Cu2 0.0354(3) 0.0565(3) 0.0328(3) -0.0057(3) 0.0138(2) 0.0016(2)
N1 0.0315(17) 0.0343(18) 0.0294(16) -0.0029(13) 0.0077(13) -0.0050(13)
N2 0.0306(17) 0.0368(18) 0.0246(15) 0.0017(14) 0.0087(13) 0.0009(13)
C1 0.0233(16) 0.0307(19) 0.0331(18) -0.0062(15) 0.0065(14) -0.0052(15)
C2 0.036(2) 0.047(3) 0.045(2) -0.0137(19) 0.0190(19) -0.006(2)
C3 0.062(3) 0.047(3) 0.041(2) -0.022(2) 0.019(2) 0.002(2)
C4 0.068(3) 0.032(2) 0.042(3) -0.006(2) 0.007(2) 0.0044(19)
C5 0.044(2) 0.029(2) 0.042(2) 0.0047(19) 0.0063(19) -0.0021(18)
C6 0.0274(18) 0.0233(18) 0.0280(17) 0.0033(14) 0.0104(14) 0.0028(14)
C7 0.039(2) 0.035(2) 0.038(2) -0.0046(18) 0.0192(18) -0.0016(18)
C8 0.052(3) 0.047(3) 0.036(2) 0.006(2) 0.023(2) 0.0075(19)
C9 0.046(3) 0.068(3) 0.0245(19) 0.008(2) 0.0079(18) -0.003(2)
C10 0.029(2) 0.068(3) 0.030(2) 0.002(2) 0.0057(16) -0.006(2)
C11 0.0213(17) 0.031(2) 0.047(2) -0.0001(16) 0.0068(16) 0.0006(18)

loop_
_atom_type_symbol
_atom_type_description
_atom_type_scat_dispersion_real
_atom_type_scat_dispersion_imag
_atom_type_scat_source
C C 0.0033 0.0016 'International Tables Vol C Tables 4.2.6.8 and 6.1.1.4'
H H 0.0000 0.0000 'International Tables Vol C Tables 4.2.6.8 and 6.1.1.4'
Cu Cu 0.3201 1.2651 'International Tables Vol C Tables 4.2.6.8 and 6.1.1.4'
I I -0.4742 1.8119 'International Tables Vol C Tables 4.2.6.8 and 6.1.1.4'
N N 0.0061 0.0033 'International Tables Vol C Tables 4.2.6.8 and 6.1.1.4'
Se Se -0.0929 2.2259 'International Tables Vol C Tables 4.2.6.8 and 6.1.1.4'

loop_
_geom_angle_atom_site_label_1
_geom_angle_atom_site_label_2
_geom_angle_atom_site_label_3
_geom_angle_site_symmetry_1
_geom_angle_site_symmetry_3
_geom_angle
Cu1 I1 Cu2 . 2_646 59.818(17)
Cu1 I2 Cu2 . 2_646 59.767(17)
Cu1 I2 Cu2 . . 88.482(18)
Cu2 I2 Cu2 2_646 . 130.804(15)
C6 Se1 C11 . . 100.33(17)
C6 Se1 Cu1 . . 103.82(11)
C11 Se1 Cu1 . . 84.04(13)
N1 Cu1 Se1 . . 85.03(10)
N1 Cu1 I1 . . 114.96(10)
Se1 Cu1 I1 . . 106.07(2)
N1 Cu1 I2 . . 120.16(10)
Se1 Cu1 I2 . . 107.68(2)
I1 Cu1 I2 . . 116.45(2)
N1 Cu1 Cu2 . 2_646 125.51(10)
Se1 Cu1 Cu2 . 2_646 149.37(3)
I1 Cu1 Cu2 . 2_646 61.697(18)
I2 Cu1 Cu2 . 2_646 61.767(18)
N2 Cu2 Cu1 . 2_656 152.35(11)
N2 Cu2 I1 . 2_656 109.62(10)
Cu1 Cu2 I1 2_656 2_656 58.484(18)
N2 Cu2 I2 . 2_656 112.59(10)
Cu1 Cu2 I2 2_656 2_656 58.467(18)
I1 Cu2 I2 2_656 2_656 110.73(2)
N2 Cu2 I2 . . 104.06(10)
Cu1 Cu2 I2 2_656 . 102.93(2)
I1 Cu2 I2 2_656 . 101.76(2)
I2 Cu2 I2 2_656 . 117.31(2)
C5 N1 C1 . . 118.2(4)
C5 N1 Cu1 . . 122.9(3)
C1 N1 Cu1 . . 118.6(3)
C6 N2 C10 . . 117.6(3)
C6 N2 Cu2 . . 125.4(3)
C10 N2 Cu2 . . 116.9(3)
N1 C1 C2 . . 121.8(4)
N1 C1 C11 . . 117.6(3)
C2 C1 C11 . . 120.6(4)
C3 C2 C1 . . 118.7(4)
C3 C2 H2 . . 120.7
C1 C2 H2 . . 120.7
C4 C3 C2 . . 119.5(4)
C4 C3 H3 . . 120.2
C2 C3 H3 . . 120.2
C3 C4 C5 . . 118.8(5)
C3 C4 H4 . . 120.6
C5 C4 H4 . . 120.6
N1 C5 C4 . . 122.9(4)
N1 C5 H5 . . 118.5
C4 C5 H5 . . 118.5
N2 C6 C7 . . 122.5(4)
N2 C6 Se1 . . 114.4(3)
C7 C6 Se1 . . 123.1(3)
C8 C7 C6 . . 119.5(4)
C8 C7 H7 . . 120.3
C6 C7 H7 . . 120.3
C7 C8 C9 . . 118.3(4)
C7 C8 H8 . . 120.8
C9 C8 H8 . . 120.8
C8 C9 C10 . . 119.5(4)
C8 C9 H9 . . 120.2
C10 C9 H9 . . 120.2
N2 C10 C9 . . 122.5(4)
N2 C10 H10 . . 118.8
C9 C10 H10 . . 118.8
C1 C11 Se1 . . 112.8(3)
C1 C11 H11A . . 109.0
Se1 C11 H11A . . 109.0
C1 C11 H11B . . 109.0
Se1 C11 H11B . . 109.0
H11A C11 H11B . . 107.8

loop_
_geom_bond_atom_site_label_1
_geom_bond_atom_site_label_2
_geom_bond_site_symmetry_2
_geom_bond_distance
I1 Cu1 . 2.5870(6)
I1 Cu2 2_646 2.6718(6)
I2 Cu1 . 2.5879(6)
I2 Cu2 2_646 2.6750(6)
I2 Cu2 . 2.7663(7)
Se1 C6 . 1.921(4)
Se1 C11 . 1.959(4)
Se1 Cu1 . 2.5705(7)
Cu1 N1 . 2.043(3)
Cu1 Cu2 2_646 2.6232(7)
Cu2 N2 . 2.050(3)
N1 C5 . 1.332(6)
N1 C1 . 1.350(5)
N2 C6 . 1.336(5)
N2 C10 . 1.343(5)
C1 C2 . 1.387(5)
C1 C11 . 1.497(6)
C2 C3 . 1.384(7)
C2 H2 . 0.93
C3 C4 . 1.362(8)
C3 H3 . 0.93
C4 C5 . 1.382(7)
C4 H4 . 0.93
C5 H5 . 0.93
C6 C7 . 1.384(5)
C7 C8 . 1.369(6)
C7 H7 . 0.93
C8 C9 . 1.373(7)
C8 H8 . 0.93
C9 C10 . 1.378(6)
C9 H9 . 0.93
C10 H10 . 0.93
C11 H11A . 0.97
C11 H11B . 0.97

loop_
_geom_hbond_atom_site_label_D
_geom_hbond_atom_site_label_H
_geom_hbond_atom_site_label_A
_geom_hbond_site_symmetry_A
_geom_hbond_distance_DH
_geom_hbond_distance_HA
_geom_hbond_distance_DA
_geom_hbond_angle_DHA
C9 H9 I2 2_657 0.93 3.24 3.972(5) 137.1
C10 H10 I1 2_656 0.93 3.09 3.792(5) 134.1
C11 H11A I1 2_556 0.97 3.16 4.101(4) 163.5

loop_
_geom_torsion_atom_site_label_1
_geom_torsion_atom_site_label_2
_geom_torsion_atom_site_label_3
_geom_torsion_atom_site_label_4
_geom_torsion
C5 N1 C1 C2 2.1(6)
Cu1 N1 C1 C2 -171.9(3)
C5 N1 C1 C11 -177.9(4)
Cu1 N1 C1 C11 8.1(4)
N1 C1 C2 C3 -0.2(6)
C11 C1 C2 C3 179.8(4)
C1 C2 C3 C4 -1.2(7)
C2 C3 C4 C5 0.6(7)
C1 N1 C5 C4 -2.7(6)
Cu1 N1 C5 C4 171.0(4)
C3 C4 C5 N1 1.4(7)
C10 N2 C6 C7 -3.7(6)
Cu2 N2 C6 C7 171.6(3)
C10 N2 C6 Se1 174.7(3)
Cu2 N2 C6 Se1 -10.1(4)
N2 C6 C7 C8 2.0(6)
Se1 C6 C7 C8 -176.2(3)
C6 C7 C8 C9 1.1(7)
C7 C8 C9 C10 -2.3(8)
C6 N2 C10 C9 2.4(7)
Cu2 N2 C10 C9 -173.3(4)
C8 C9 C10 N2 0.6(8)
N1 C1 C11 Se1 -43.9(4)
C2 C1 C11 Se1 136.1(3)
